data_1528027
loop_
_publ_author_name
'Schobinger-Papamantellos, P.'
'Buschow, K.H.J.'

_publ_section_title
;
 Incommensurate magnetic structure og Ce Si as observed by neutron
 diffraction
;
_journal_name_full 'Journal of Magnetism and Magnetic Materials'
_journal_page_first 242
_journal_page_last 246
_journal_volume 130
_journal_year 1994
_chemical_formula_sum 'Ce Si'
_space_group_IT_number 62
_symmetry_space_group_name_Hall '-P 2ac 2n'
_symmetry_space_group_name_H-M 'P n m a'
_cell_angle_alpha 90
_cell_angle_beta 90
_cell_angle_gamma 90
_cell_formula_units_Z 4
_cell_length_a 8.3002
_cell_length_b 3.9552
_cell_length_c 5.9519
_cell_volume 195.395
_citation_journal_id_ASTM JMMMDC
_cod_data_source_file Schobinger-Papamantellos_JMMMDC_1994_319.cif
_cod_data_source_block Ce1Si1
_cod_original_cell_volume 195.3946
_cod_original_formula_sum 'Ce1 Si1'
_cod_database_code 1528027

loop_
_symmetry_equiv_pos_as_xyz
x,y,z
-x+1/2,-y,z+1/2
x+1/2,-y+1/2,-z+1/2
-x,y+1/2,-z
-x,-y,-z
x-1/2,y,-z-1/2
-x-1/2,y-1/2,z-1/2
x,-y-1/2,z

loop_
_atom_site_label
_atom_site_type_symbol
_atom_site_fract_x
_atom_site_fract_y
_atom_site_fract_z
_atom_site_occupancy
_atom_site_U_iso_or_equiv
Si1 Si 0.0336 0.25 0.6205 1 0.0
Ce1 Ce 0.1794 0.25 0.113 1 0.0
